data_1531174
loop_
_publ_author_name
'Hou, Wenduan'
'Wei, Qi'
'Liu, Guisheng'
'Chen, Jing'
'Guo, Jing'
'Peng, Yungui'

_publ_section_title
;
 Asymmetric Multicomponent Sulfa-Michael/Mannich Cascade Reaction:
 Synthetic Access to 1,2-Diamino-3-Organosulfur Compounds and 2-Nitro
 Allylic Amines.
;
_journal_issue 19
_journal_name_full 'Organic letters'
_journal_page_first 4870
_journal_page_last 4873
_journal_paper_doi 10.1021/acs.orglett.5b02423
_journal_volume 17
_journal_year 2015
_chemical_absolute_configuration rm
_chemical_formula_moiety 'C28 H26 N2 O4 S2'
_chemical_formula_sum 'C28 H26 N2 O4 S2'
_chemical_formula_weight 519.63
_chemical_name_systematic
;
 ?
;
_space_group_crystal_system orthorhombic
_space_group_IT_number 19
_space_group_name_Hall 'P 2ac 2ab'
_space_group_name_H-M_alt 'P 21 21 21'
_symmetry_space_group_name_Hall 'P 2ac 2ab'
_symmetry_space_group_name_H-M 'P 21 21 21'
_atom_sites_solution_hydrogens mixed
_atom_sites_solution_primary direct
_audit_creation_date 2015-01-22
_audit_creation_method
;
Olex2 1.2
(compiled 2014.08.28 svn.r2986 for OlexSys, GUI svn.r4874)
;
_cell_angle_alpha 90
_cell_angle_beta 90
_cell_angle_gamma 90
_cell_formula_units_Z 4
_cell_length_a 5.35547(5)
_cell_length_b 17.35361(13)
_cell_length_c 27.1840(2)
_cell_measurement_reflns_used 27423
_cell_measurement_temperature 284.46(10)
_cell_measurement_theta_max 71.4990
_cell_measurement_theta_min 5.0890
_cell_volume 2526.39(4)
_computing_cell_refinement
;
CrysAlisPro, Agilent Technologies,
Version 1.171.37.34 (release 22-05-2014 CrysAlis171 .NET)
(compiled May 22 2014,16:03:01)
;
_computing_data_collection
;
CrysAlisPro, Agilent Technologies,
Version 1.171.37.34 (release 22-05-2014 CrysAlis171 .NET)
(compiled May 22 2014,16:03:01)
;
_computing_data_reduction
;
CrysAlisPro, Agilent Technologies,
Version 1.171.37.34 (release 22-05-2014 CrysAlis171 .NET)
(compiled May 22 2014,16:03:01)
;
_computing_molecular_graphics 'Olex2 (Dolomanov et al., 2009)'
_computing_publication_material 'Olex2 (Dolomanov et al., 2009)'
_computing_structure_refinement 'ShelXL (Sheldrick, 2008)'
_computing_structure_solution 'ShelXS (Sheldrick, 2008)'
_diffrn_ambient_environment air
_diffrn_ambient_temperature 284.46(10)
_diffrn_detector 'CCD plate'
_diffrn_detector_area_resol_mean 8.0243
_diffrn_detector_type EosS2
_diffrn_measured_fraction_theta_full 0.999
_diffrn_measured_fraction_theta_max 0.997
_diffrn_measurement_details
;
  1 omega   55.00  109.00   1.0000    1.5200
omega____ theta____ kappa____ phi______ frames
    -       36.7203 -178.0000  -90.0000 54

  2 omega   10.00  104.00   1.0000    1.5200
omega____ theta____ kappa____ phi______ frames
    -       36.7203   77.0000  -90.0000 94

  3 omega   20.00  104.00   1.0000    1.5200
omega____ theta____ kappa____ phi______ frames
    -       36.7203   57.0000  -60.0000 84

  4 omega  -33.00  106.00   1.0000    1.5200
omega____ theta____ kappa____ phi______ frames
    -       36.7203    0.0000  -90.0000 139

  5 omega   10.00  104.00   1.0000    1.5200
omega____ theta____ kappa____ phi______ frames
    -       36.7203   77.0000 -150.0000 94

  6 omega  -31.00   53.00   1.0000    1.5200
omega____ theta____ kappa____ phi______ frames
    -       36.7203  -57.0000   60.0000 84

  7 omega  -31.00   63.00   1.0000    1.5200
omega____ theta____ kappa____ phi______ frames
    -       36.7203  -77.0000   30.0000 94

  8 omega    1.00   76.00   1.0000    1.5200
omega____ theta____ kappa____ phi______ frames
    -       36.7203  -99.0000  -30.0000 75

  9 omega    1.00   76.00   1.0000    1.5200
omega____ theta____ kappa____ phi______ frames
    -       36.7203  -99.0000 -180.0000 75

 10 omega   39.00  110.00   1.0000    6.0800
omega____ theta____ kappa____ phi______ frames
    -      108.0000  -95.0000  -90.0000 71

 11 omega   40.00   98.00   1.0000    6.0800
omega____ theta____ kappa____ phi______ frames
    -      108.0000  -45.0000 -150.0000 58

 12 omega   38.00   91.00   1.0000    6.0800
omega____ theta____ kappa____ phi______ frames
    -      108.0000  -30.0000  -90.0000 53

 13 omega   40.00   98.00   1.0000    6.0800
omega____ theta____ kappa____ phi______ frames
    -      108.0000  -45.0000  150.0000 58

 14 omega   39.00  110.00   1.0000    6.0800
omega____ theta____ kappa____ phi______ frames
    -      108.0000  -95.0000    0.0000 71

 15 omega   39.00  110.00   1.0000    6.0800
omega____ theta____ kappa____ phi______ frames
    -      108.0000  -95.0000 -180.0000 71

 16 omega   87.00  178.00   1.0000    6.0800
omega____ theta____ kappa____ phi______ frames
    -      108.0000   30.0000  150.0000 91

 17 omega   40.00   98.00   1.0000    6.0800
omega____ theta____ kappa____ phi______ frames
    -      108.0000  -45.0000   30.0000 58

 18 omega   38.00  116.00   1.0000    6.0800
omega____ theta____ kappa____ phi______ frames
    -      108.0000 -112.0000  -30.0000 78

 19 omega   40.00   98.00   1.0000    6.0800
omega____ theta____ kappa____ phi______ frames
    -      108.0000  -45.0000    0.0000 58

 20 omega   40.00   98.00   1.0000    6.0800
omega____ theta____ kappa____ phi______ frames
    -      108.0000  -45.0000   60.0000 58

 21 omega   39.00  110.00   1.0000    6.0800
omega____ theta____ kappa____ phi______ frames
    -      108.0000  -95.0000   90.0000 71

 22 omega   38.00   91.00   1.0000    6.0800
omega____ theta____ kappa____ phi______ frames
    -      108.0000  -30.0000   90.0000 53

 23 omega   40.00   98.00   1.0000    6.0800
omega____ theta____ kappa____ phi______ frames
    -      108.0000  -45.0000  -30.0000 58

 24 omega   39.00  177.00   1.0000    6.0800
omega____ theta____ kappa____ phi______ frames
    -      108.0000    0.0000  -60.0000 138

 25 omega   20.00  104.00   1.0000    1.5200
omega____ theta____ kappa____ phi______ frames
    -       36.7203   57.0000 -120.0000 84

 26 omega  -35.00   66.00   1.0000    1.5200
omega____ theta____ kappa____ phi______ frames
    -       36.7203  -19.0000  120.0000 101

 27 omega   20.00  104.00   1.0000    1.5200
omega____ theta____ kappa____ phi______ frames
    -       36.7203   57.0000   60.0000 84

 28 omega  -32.00   56.00   1.0000    1.5200
omega____ theta____ kappa____ phi______ frames
    -       36.7203  -38.0000 -150.0000 88

 29 omega   10.00  104.00   1.0000    1.5200
omega____ theta____ kappa____ phi______ frames
    -       36.7203   77.0000    0.0000 94

 30 omega   20.00  104.00   1.0000    1.5200
omega____ theta____ kappa____ phi______ frames
    -       36.7203   57.0000    0.0000 84

 31 omega   20.00  104.00   1.0000    1.5200
omega____ theta____ kappa____ phi______ frames
    -       36.7203   57.0000  120.0000 84

 32 omega   18.00  106.00   1.0000    1.5200
omega____ theta____ kappa____ phi______ frames
    -       36.7203   38.0000  120.0000 88

 33 omega    7.00  108.00   1.0000    1.5200
omega____ theta____ kappa____ phi______ frames
    -       36.7203   19.0000   90.0000 101

 34 omega   10.00  104.00   1.0000    1.5200
omega____ theta____ kappa____ phi______ frames
    -       36.7203   77.0000  150.0000 94

 35 omega   81.00  176.00   1.0000    6.0800
omega____ theta____ kappa____ phi______ frames
    -      108.0000   77.0000 -180.0000 95

 36 omega   91.00  176.00   1.0000    6.0800
omega____ theta____ kappa____ phi______ frames
    -      108.0000   45.0000   90.0000 85

 37 omega   87.00  178.00   1.0000    6.0800
omega____ theta____ kappa____ phi______ frames
    -      108.0000   30.0000    0.0000 91

 38 omega   81.00  176.00   1.0000    6.0800
omega____ theta____ kappa____ phi______ frames
    -      108.0000   77.0000 -120.0000 95

 39 omega   87.00  178.00   1.0000    6.0800
omega____ theta____ kappa____ phi______ frames
    -      108.0000   30.0000   60.0000 91

 40 omega   81.00  137.00   1.0000    6.0800
omega____ theta____ kappa____ phi______ frames
    -      108.0000   77.0000  -90.0000 56

 41 omega   87.00  178.00   1.0000    6.0800
omega____ theta____ kappa____ phi______ frames
    -      108.0000   30.0000   30.0000 91
;
_diffrn_measurement_device 'four-circle diffractometer'
_diffrn_measurement_device_type 'SuperNova, Dual, Cu at zero, EosS2'
_diffrn_measurement_method '\w scans'
_diffrn_orient_matrix_UB_11 0.0595638000
_diffrn_orient_matrix_UB_12 -0.0568763000
_diffrn_orient_matrix_UB_13 -0.0419069000
_diffrn_orient_matrix_UB_21 -0.0017111000
_diffrn_orient_matrix_UB_22 -0.0671715000
_diffrn_orient_matrix_UB_23 0.0370629000
_diffrn_orient_matrix_UB_31 -0.2813598000
_diffrn_orient_matrix_UB_32 -0.0116408000
_diffrn_orient_matrix_UB_33 -0.0090866000
_diffrn_radiation_monochromator mirror
_diffrn_radiation_probe x-ray
_diffrn_radiation_type CuK\a
_diffrn_radiation_wavelength 1.54184
_diffrn_reflns_av_R_equivalents 0.0476
_diffrn_reflns_av_unetI/netI 0.0245
_diffrn_reflns_laue_measured_fraction_full 0.999
_diffrn_reflns_laue_measured_fraction_max 0.997
_diffrn_reflns_limit_h_max 5
_diffrn_reflns_limit_h_min -6
_diffrn_reflns_limit_k_max 21
_diffrn_reflns_limit_k_min -21
_diffrn_reflns_limit_l_max 33
_diffrn_reflns_limit_l_min -33
_diffrn_reflns_number 37605
_diffrn_reflns_point_group_measured_fraction_full 0.999
_diffrn_reflns_point_group_measured_fraction_max 0.995
_diffrn_reflns_theta_full 67.684
_diffrn_reflns_theta_max 71.748
_diffrn_reflns_theta_min 5.097
_diffrn_source 'sealed X-ray tube'
_diffrn_source_type 'SuperNova (Cu) X-ray Source'
_exptl_absorpt_coefficient_mu 2.222
_exptl_absorpt_correction_T_max 1.00000
_exptl_absorpt_correction_T_min 0.47480
_exptl_absorpt_correction_type multi-scan
_exptl_absorpt_process_details
;
CrysAlisPro, Agilent Technologies,
Version 1.171.37.34 (release 22-05-2014 CrysAlis171 .NET)
(compiled May 22 2014,16:03:01)
Empirical absorption correction using spherical harmonics,
 implemented in SCALE3 ABSPACK scaling algorithm.
;
_exptl_crystal_colour 'clear light colourless'
_exptl_crystal_colour_lustre clear
_exptl_crystal_colour_modifier light
_exptl_crystal_colour_primary colourless
_exptl_crystal_density_diffrn 1.366
_exptl_crystal_description block
_exptl_crystal_F_000 1092
_exptl_crystal_size_max 0.05
_exptl_crystal_size_mid 0.04
_exptl_crystal_size_min 0.03
_refine_diff_density_max 0.325
_refine_diff_density_min -0.252
_refine_diff_density_rms 0.044
_refine_ls_abs_structure_details
;
 Flack x determined using 2025 quotients [(I+)-(I-)]/[(I+)+(I-)]
 (Parsons, Flack and Wagner, Acta Cryst. B69 (2013) 249-259).
;
_refine_ls_abs_structure_Flack 0.005(5)
_refine_ls_extinction_method none
_refine_ls_goodness_of_fit_ref 1.035
_refine_ls_hydrogen_treatment mixed
_refine_ls_matrix_type full
_refine_ls_number_parameters 329
_refine_ls_number_reflns 4924
_refine_ls_number_restraints 0
_refine_ls_restrained_S_all 1.035
_refine_ls_R_factor_all 0.0265
_refine_ls_R_factor_gt 0.0263
_refine_ls_shift/su_max 0.001
_refine_ls_shift/su_mean 0.000
_refine_ls_structure_factor_coef Fsqd
_refine_ls_weighting_details 'w=1/[\s^2^(Fo^2^)+(0.0436P)^2^+0.6347P] where P=(Fo^2^+2Fc^2^)/3'
_refine_ls_weighting_scheme calc
_refine_ls_wR_factor_gt 0.0696
_refine_ls_wR_factor_ref 0.0698
_reflns_Friedel_coverage 0.713
_reflns_friedel_fraction_full 1.000
_reflns_friedel_fraction_max 0.992
_reflns_number_gt 4881
_reflns_number_total 4924
_reflns_threshold_expression 'I > 2\s(I)'
_cod_data_source_file ol5b02423_si_003.cif
_cod_data_source_block pyg_hwd20141030
_cod_depositor_comments 'Adding full bibliography for 1531166--1531174.cif.'
_cod_original_cell_volume 2526.39(3)
_cod_database_code 1531174
_shelxl_version_number 2014-1
_chemical_oxdiff_formula 'C1 N1 H1 O1 S1'
_shelx_space_group_comment
;
The symmetry employed for this shelxl refinement is uniquely defined
by the following loop, which should always be used as a source of
symmetry information in preference to the above space-group names.
They are only intended as comments.
;
_reflns_odcompleteness_completeness 99.81
_reflns_odcompleteness_iscentric 1
_reflns_odcompleteness_theta 66.97
_olex2_refinement_description
;
1. Fixed Uiso
 At 1.2 times of:
  All C(H) groups, All N(H) groups
 At 1.5 times of:
  All C(H,H,H) groups
2.a Ternary CH refined with riding coordinates:
 C9(H9), C10(H10), C11(H11)
2.b Aromatic/amide H refined with riding coordinates:
 C29(H29), C22(H22), C32(H32), C2(H2), C30(H30), C28(H28), C6(H6), C21(H21),
 C34(H34), C27(H27), C19(H19), C36(H36), C35(H35), C23(H23), C26(H26), C5(H5),
 C3(H3), C33(H33), C20(H20)
2.c Idealised Me refined as rotating group:
 C24(H24A,H24B,H24C)
;
_olex2_submission_special_instructions 'No special instructions were received'

loop_
_space_group_symop_operation_xyz
'x, y, z'
'-x+1/2, -y, z+1/2'
'x+1/2, -y+1/2, -z'
'-x, y+1/2, -z+1/2'

loop_
_atom_site_label
_atom_site_type_symbol
_atom_site_fract_x
_atom_site_fract_y
_atom_site_fract_z
_atom_site_U_iso_or_equiv
_atom_site_adp_type
_atom_site_occupancy
_atom_site_site_symmetry_order
_atom_site_calc_flag
_atom_site_refinement_flags_posn
S12 S 1.00798(9) 0.54151(3) 0.29289(2) 0.01146(11) Uani 1 1 d .
S7 S 0.81529(9) 0.41637(3) 0.39975(2) 0.01266(12) Uani 1 1 d .
C29 C 0.5291(4) 0.73699(12) 0.20363(7) 0.0179(4) Uani 1 1 d .
H29 H 0.3970 0.7403 0.1815 0.021 Uiso 1 1 calc R
C22 C 0.5700(4) 0.41349(13) 0.20236(8) 0.0204(4) Uani 1 1 d .
H22 H 0.4316 0.3814 0.2050 0.024 Uiso 1 1 calc R
O14 O 0.5075(4) 0.74400(8) 0.37357(6) 0.0232(3) Uani 1 1 d .
N13 N 0.5057(3) 0.67403(9) 0.36939(5) 0.0124(3) Uani 1 1 d .
C32 C 0.4974(4) 0.57366(11) 0.47638(7) 0.0161(4) Uani 1 1 d .
H32 H 0.3937 0.5373 0.4617 0.019 Uiso 1 1 calc R
O16 O 1.0773(3) 0.43397(8) 0.40094(5) 0.0172(3) Uani 1 1 d .
C2 C 0.5135(5) 0.34405(11) 0.46606(8) 0.0185(4) Uani 1 1 d .
H2 H 0.4201 0.3284 0.4390 0.022 Uiso 1 1 calc R
C31 C 0.7089(4) 0.59934(10) 0.45175(7) 0.0116(4) Uani 1 1 d .
N8 N 0.6695(3) 0.49650(9) 0.38700(6) 0.0109(3) Uani 1 1 d .
H8 H 0.520(6) 0.4935(14) 0.3863(9) 0.013 Uiso 1 1 d R
C30 C 0.5364(4) 0.67731(11) 0.23791(7) 0.0145(4) Uani 1 1 d .
H30 H 0.4094 0.6408 0.2384 0.017 Uiso 1 1 calc R
O15 O 0.3165(3) 0.63387(9) 0.37189(6) 0.0190(3) Uani 1 1 d .
C9 C 0.7823(4) 0.56971(10) 0.40090(7) 0.0100(4) Uani 1 1 d .
H9 H 0.9622 0.5598 0.4027 0.012 Uiso 1 1 calc R
O17 O 0.7201(3) 0.35991(8) 0.36655(5) 0.0206(3) Uani 1 1 d .
C28 C 0.7179(4) 0.79128(11) 0.20238(8) 0.0178(4) Uani 1 1 d .
H28 H 0.7139 0.8308 0.1793 0.021 Uiso 1 1 calc R
C6 C 0.8673(4) 0.41230(12) 0.49993(8) 0.0186(4) Uani 1 1 d .
H6 H 1.0099 0.4420 0.4954 0.022 Uiso 1 1 calc R
C25 C 0.7318(4) 0.67197(11) 0.27132(7) 0.0110(4) Uani 1 1 d .
C10 C 0.7503(4) 0.63253(11) 0.36097(7) 0.0095(4) Uani 1 1 d .
H10 H 0.8865 0.6698 0.3644 0.011 Uiso 1 1 calc R
C21 C 0.6789(5) 0.42641(13) 0.15683(8) 0.0248(5) Uani 1 1 d .
H21 H 0.6129 0.4031 0.1289 0.030 Uiso 1 1 calc R
C34 C 0.5936(5) 0.65654(13) 0.54501(8) 0.0219(5) Uani 1 1 d .
H34 H 0.5554 0.6754 0.5761 0.026 Uiso 1 1 calc R
C27 C 0.9131(4) 0.78661(12) 0.23569(8) 0.0188(4) Uani 1 1 d .
H27 H 1.0396 0.8233 0.2350 0.023 Uiso 1 1 calc R
C11 C 0.7415(4) 0.60528(11) 0.30710(7) 0.0105(4) Uani 1 1 d .
H11 H 0.5882 0.5752 0.3028 0.013 Uiso 1 1 calc R
C18 C 0.8754(4) 0.49709(11) 0.23997(7) 0.0129(4) Uani 1 1 d .
C19 C 0.9839(5) 0.50984(13) 0.19422(7) 0.0212(4) Uani 1 1 d .
H19 H 1.1215 0.5422 0.1913 0.025 Uiso 1 1 calc R
C36 C 0.8609(4) 0.65433(12) 0.47410(8) 0.0163(4) Uani 1 1 d .
H36 H 1.0020 0.6722 0.4577 0.020 Uiso 1 1 calc R
C24 C 0.4943(6) 0.32435(15) 0.60525(9) 0.0352(6) Uani 1 1 d .
H24A H 0.4902 0.2692 0.6078 0.053 Uiso 1 1 calc GR
H24B H 0.3305 0.3447 0.6113 0.053 Uiso 1 1 calc GR
H24C H 0.6090 0.3447 0.6291 0.053 Uiso 1 1 calc GR
C35 C 0.8039(5) 0.68269(12) 0.52052(8) 0.0216(5) Uani 1 1 d .
H35 H 0.9069 0.7192 0.5352 0.026 Uiso 1 1 calc R
C23 C 0.6686(4) 0.44866(12) 0.24409(8) 0.0173(4) Uani 1 1 d .
H23 H 0.5966 0.4399 0.2747 0.021 Uiso 1 1 calc R
C26 C 0.9210(4) 0.72751(12) 0.27007(8) 0.0153(4) Uani 1 1 d .
H26 H 1.0526 0.7248 0.2923 0.018 Uiso 1 1 calc R
C5 C 0.7913(5) 0.39132(13) 0.54689(8) 0.0223(5) Uani 1 1 d .
H5 H 0.8847 0.4072 0.5739 0.027 Uiso 1 1 calc R
C3 C 0.4410(4) 0.32356(12) 0.51324(9) 0.0220(5) Uani 1 1 d .
H3 H 0.2987 0.2936 0.5176 0.026 Uiso 1 1 calc R
C33 C 0.4398(5) 0.60203(13) 0.52303(8) 0.0208(5) Uani 1 1 d .
H33 H 0.2984 0.5845 0.5394 0.025 Uiso 1 1 calc R
C4 C 0.5779(5) 0.34702(12) 0.55430(8) 0.0225(5) Uani 1 1 d .
C1 C 0.7272(4) 0.38824(11) 0.45975(7) 0.0142(4) Uani 1 1 d .
C20 C 0.8849(5) 0.47377(14) 0.15285(8) 0.0287(6) Uani 1 1 d .
H20 H 0.9583 0.4816 0.1223 0.034 Uiso 1 1 calc R

loop_
_atom_site_aniso_label
_atom_site_aniso_U_11
_atom_site_aniso_U_22
_atom_site_aniso_U_33
_atom_site_aniso_U_23
_atom_site_aniso_U_13
_atom_site_aniso_U_12
S12 0.0080(2) 0.0140(2) 0.0123(2) -0.00115(15) 0.00009(18) 0.00207(18)
S7 0.0139(2) 0.0108(2) 0.0134(2) 0.00002(17) -0.00089(19) 0.00256(19)
C29 0.0153(11) 0.0223(10) 0.0160(9) 0.0035(8) -0.0032(9) 0.0015(9)
C22 0.0190(11) 0.0182(9) 0.0240(10) -0.0031(8) -0.0027(9) -0.0035(9)
O14 0.0294(9) 0.0140(7) 0.0262(7) -0.0015(6) 0.0050(7) 0.0075(7)
N13 0.0107(8) 0.0172(8) 0.0092(7) 0.0006(6) 0.0004(7) 0.0048(7)
C32 0.0142(10) 0.0190(9) 0.0150(9) 0.0007(7) 0.0003(9) 0.0002(9)
O16 0.0144(8) 0.0192(7) 0.0181(7) 0.0023(5) 0.0009(6) 0.0055(6)
C2 0.0161(11) 0.0141(9) 0.0255(10) 0.0034(7) -0.0047(9) 0.0010(9)
C31 0.0109(9) 0.0128(9) 0.0111(8) 0.0005(7) -0.0015(8) 0.0027(7)
N8 0.0065(8) 0.0118(7) 0.0144(8) -0.0003(6) -0.0014(6) -0.0004(7)
C30 0.0103(10) 0.0172(9) 0.0160(9) 0.0008(7) -0.0001(8) -0.0028(8)
O15 0.0057(7) 0.0323(8) 0.0192(7) 0.0003(6) -0.0002(6) 0.0005(6)
C9 0.0073(9) 0.0121(8) 0.0108(9) -0.0003(7) -0.0001(7) 0.0003(7)
O17 0.0286(9) 0.0133(6) 0.0199(7) -0.0049(5) -0.0041(7) 0.0014(6)
C28 0.0198(11) 0.0156(9) 0.0179(10) 0.0052(7) 0.0048(9) 0.0050(8)
C6 0.0165(11) 0.0203(10) 0.0190(10) 0.0024(8) -0.0003(8) -0.0027(9)
C25 0.0083(9) 0.0127(9) 0.0120(8) -0.0005(7) 0.0031(7) 0.0028(7)
C10 0.0056(10) 0.0112(8) 0.0116(9) 0.0008(7) 0.0011(7) 0.0004(7)
C21 0.0289(13) 0.0263(11) 0.0191(10) -0.0084(8) -0.0032(10) -0.0010(11)
C34 0.0293(13) 0.0249(11) 0.0116(9) -0.0008(8) 0.0008(9) 0.0102(10)
C27 0.0128(11) 0.0156(9) 0.0280(11) 0.0034(8) 0.0030(9) -0.0021(8)
C11 0.0070(9) 0.0133(9) 0.0113(8) -0.0003(7) 0.0013(7) 0.0006(7)
C18 0.0112(10) 0.0120(8) 0.0155(9) -0.0008(7) -0.0003(7) 0.0025(8)
C19 0.0228(11) 0.0238(10) 0.0171(9) -0.0034(8) 0.0039(9) -0.0047(10)
C36 0.0140(11) 0.0184(9) 0.0164(9) -0.0020(7) -0.0019(8) -0.0004(9)
C24 0.0405(15) 0.0378(13) 0.0272(12) 0.0124(10) 0.0093(13) -0.0029(13)
C35 0.0267(12) 0.0214(10) 0.0168(10) -0.0058(8) -0.0063(10) 0.0018(10)
C23 0.0169(11) 0.0179(9) 0.0170(9) -0.0008(7) 0.0025(8) -0.0008(9)
C26 0.0091(10) 0.0171(9) 0.0197(10) 0.0018(8) -0.0018(8) -0.0002(8)
C5 0.0213(12) 0.0282(11) 0.0173(10) 0.0035(8) -0.0026(9) -0.0004(10)
C3 0.0152(11) 0.0183(10) 0.0324(12) 0.0087(9) 0.0031(9) -0.0006(9)
C33 0.0210(12) 0.0258(11) 0.0156(9) 0.0040(8) 0.0043(9) 0.0053(9)
C4 0.0236(12) 0.0200(10) 0.0239(11) 0.0075(8) 0.0043(9) 0.0047(9)
C1 0.0132(10) 0.0125(8) 0.0168(9) 0.0037(7) -0.0009(8) 0.0030(8)
C20 0.0377(15) 0.0339(13) 0.0146(10) -0.0056(9) 0.0057(10) -0.0074(11)

loop_
_atom_type_symbol
_atom_type_description
_atom_type_scat_dispersion_real
_atom_type_scat_dispersion_imag
_atom_type_scat_source
C C 0.0181 0.0091 'International Tables Vol C Tables 4.2.6.8 and 6.1.1.4'
H H 0.0000 0.0000 'International Tables Vol C Tables 4.2.6.8 and 6.1.1.4'
N N 0.0311 0.0180 'International Tables Vol C Tables 4.2.6.8 and 6.1.1.4'
O O 0.0492 0.0322 'International Tables Vol C Tables 4.2.6.8 and 6.1.1.4'
S S 0.3331 0.5567 'International Tables Vol C Tables 4.2.6.8 and 6.1.1.4'

loop_
_geom_angle_atom_site_label_1
_geom_angle_atom_site_label_2
_geom_angle_atom_site_label_3
_geom_angle
C18 S12 C11 96.90(9)
O16 S7 N8 106.91(9)
O16 S7 C1 107.38(10)
N8 S7 C1 107.70(9)
O17 S7 O16 120.63(10)
O17 S7 N8 106.25(9)
O17 S7 C1 107.39(10)
C28 C29 C30 120.2(2)
C21 C22 C23 119.8(2)
O14 N13 O15 124.38(19)
O14 N13 C10 118.79(18)
O15 N13 C10 116.84(15)
C31 C32 C33 120.4(2)
C3 C2 C1 119.1(2)
C32 C31 C9 122.58(18)
C32 C31 C36 119.05(18)
C36 C31 C9 118.36(19)
C9 N8 S7 119.33(13)
C25 C30 C29 120.53(19)
C31 C9 C10 111.67(14)
N8 C9 C31 114.96(16)
N8 C9 C10 112.73(15)
C29 C28 C27 119.73(18)
C5 C6 C1 119.1(2)
C30 C25 C11 119.83(18)
C30 C25 C26 118.95(18)
C26 C25 C11 121.18(18)
N13 C10 C9 108.98(15)
N13 C10 C11 105.29(15)
C11 C10 C9 117.01(15)
C20 C21 C22 120.2(2)
C35 C34 C33 119.9(2)
C28 C27 C26 120.4(2)
C25 C11 S12 110.52(13)
C25 C11 C10 112.19(15)
C10 C11 S12 111.06(13)
C19 C18 S12 119.17(16)
C19 C18 C23 119.97(19)
C23 C18 S12 120.85(15)
C18 C19 C20 119.5(2)
C35 C36 C31 120.7(2)
C34 C35 C36 120.0(2)
C22 C23 C18 120.00(19)
C27 C26 C25 120.2(2)
C6 C5 C4 121.2(2)
C2 C3 C4 121.2(2)
C34 C33 C32 120.0(2)
C5 C4 C24 121.4(2)
C5 C4 C3 118.5(2)
C3 C4 C24 120.2(2)
C2 C1 S7 119.12(16)
C2 C1 C6 120.94(19)
C6 C1 S7 119.92(17)
C21 C20 C19 120.6(2)

loop_
_geom_bond_atom_site_label_1
_geom_bond_atom_site_label_2
_geom_bond_distance
S12 C11 1.8469(19)
S12 C18 1.780(2)
S7 O16 1.4364(16)
S7 N8 1.6319(17)
S7 O17 1.4264(15)
S7 C1 1.767(2)
C29 C30 1.394(3)
C29 C28 1.382(3)
C22 C21 1.386(3)
C22 C23 1.392(3)
O14 N13 1.220(2)
N13 O15 1.232(2)
N13 C10 1.512(2)
C32 C31 1.389(3)
C32 C33 1.395(3)
C2 C3 1.386(3)
C2 C1 1.389(3)
C31 C9 1.526(2)
C31 C36 1.394(3)
N8 C9 1.456(2)
C30 C25 1.388(3)
C9 C10 1.548(2)
C28 C27 1.385(3)
C6 C5 1.389(3)
C6 C1 1.389(3)
C25 C11 1.513(3)
C25 C26 1.399(3)
C10 C11 1.540(2)
C21 C20 1.380(4)
C34 C35 1.385(4)
C34 C33 1.389(3)
C27 C26 1.388(3)
C18 C19 1.390(3)
C18 C23 1.395(3)
C19 C20 1.392(3)
C36 C35 1.388(3)
C24 C4 1.508(3)
C5 C4 1.392(3)
C3 C4 1.396(3)
